data_7713710
loop_
_publ_author_name
'Vr\'ana, Jan'
'Ruzickova, Zdenka'
'R\%u\<zi\<cka, Ale\<s'
'Dost\'al, Libor'

_publ_section_title
;
 Synthesis and reactivity of alkali metal aluminates bearing
 bis(organoamido)phosphane ligand
;
_journal_name_full 'Dalton Transactions'
_journal_paper_doi 10.1039/D3DT01859H
_journal_year 2023
_chemical_formula_moiety 'C38 H69 Al Li N2 O2 P'
_chemical_formula_sum 'C38 H69 Al Li N2 O2 P'
_chemical_formula_weight 650.84
_space_group_crystal_system monoclinic
_space_group_IT_number 14
_space_group_name_Hall '-P 2ybc'
_space_group_name_H-M_alt 'P 1 21/c 1'
_atom_sites_solution_hydrogens mixed
_audit_creation_method SHELXL-2017/1
_audit_update_record
;
2023-03-07 deposited with the CCDC.	2023-07-27 downloaded from the CCDC.
;
_cell_angle_alpha 90
_cell_angle_beta 109.123(8)
_cell_angle_gamma 90
_cell_formula_units_Z 4
_cell_length_a 12.8240(10)
_cell_length_b 17.7230(18)
_cell_length_c 19.1321(18)
_cell_measurement_reflns_used 28594
_cell_measurement_temperature 150(1)
_cell_measurement_theta_max 27.5
_cell_measurement_theta_min 1
_cell_volume 4108.4(7)
_computing_cell_refinement 'COLLECT and DENZO'
_computing_data_collection 'COLLECT (Hooft, 1998) and DENZO (Otwinowski & Minor, 1997)'
_computing_data_reduction 'COLLECT and DENZO'
_computing_molecular_graphics 'PLATON (Spek, 2003)'
_computing_publication_material 'SHELXL-97 (Sheldrick, 2008)'
_computing_structure_refinement 'SHELXL-2017/1 (Sheldrick, 2017)'
_computing_structure_solution 'SIR92 (Altomare et al., 1994)'
_diffrn_ambient_temperature 150(1)
_diffrn_detector_area_resol_mean 9.091
_diffrn_measured_fraction_theta_full 0.988
_diffrn_measured_fraction_theta_max 0.964
_diffrn_measurement_device_type 'Bruker Nonius KappaCCD area detector'
_diffrn_measurement_method '\f and \w scans to fill the Ewald sphere'
_diffrn_radiation_monochromator graphite
_diffrn_radiation_source 'fine-focus sealed tube'
_diffrn_radiation_type MoK\a
_diffrn_radiation_wavelength 0.71073
_diffrn_reflns_av_R_equivalents 0.0334
_diffrn_reflns_av_unetI/netI 0.0339
_diffrn_reflns_Laue_measured_fraction_full 0.988
_diffrn_reflns_Laue_measured_fraction_max 0.964
_diffrn_reflns_limit_h_max 14
_diffrn_reflns_limit_h_min -16
_diffrn_reflns_limit_k_max 23
_diffrn_reflns_limit_k_min -20
_diffrn_reflns_limit_l_max 23
_diffrn_reflns_limit_l_min -24
_diffrn_reflns_number 28594
_diffrn_reflns_point_group_measured_fraction_full 0.988
_diffrn_reflns_point_group_measured_fraction_max 0.964
_diffrn_reflns_theta_full 25.242
_diffrn_reflns_theta_max 27.500
_diffrn_reflns_theta_min 2.580
_diffrn_standards_number 0
_exptl_absorpt_coefficient_mu 0.119
_exptl_absorpt_correction_T_max 0.980
_exptl_absorpt_correction_T_min 0.967
_exptl_absorpt_correction_type integration
_exptl_absorpt_process_details
;
Gaussian integration (Coppens, 1970)
;
_exptl_crystal_colour colourless
_exptl_crystal_density_diffrn 1.052
_exptl_crystal_description block
_exptl_crystal_F_000 1432
_exptl_crystal_size_max 0.43
_exptl_crystal_size_mid 0.33
_exptl_crystal_size_min 0.29
_refine_diff_density_max 0.334
_refine_diff_density_min -0.308
_refine_diff_density_rms 0.060
_refine_ls_extinction_method none
_refine_ls_goodness_of_fit_ref 1.007
_refine_ls_hydrogen_treatment constr
_refine_ls_matrix_type full
_refine_ls_number_parameters 410
_refine_ls_number_reflns 9084
_refine_ls_number_restraints 0
_refine_ls_restrained_S_all 1.007
_refine_ls_R_factor_all 0.0736
_refine_ls_R_factor_gt 0.0457
_refine_ls_shift/su_max 0.000
_refine_ls_shift/su_mean 0.000
_refine_ls_structure_factor_coef Fsqd
_refine_ls_weighting_details 'w=1/[\s^2^(Fo^2^)+(0.0325P)^2^+5.2639P] where P=(Fo^2^+2Fc^2^)/3'
_refine_ls_weighting_scheme calc
_refine_ls_wR_factor_gt 0.0985
_refine_ls_wR_factor_ref 0.1270
_reflns_Friedel_coverage 0.000
_reflns_number_gt 6901
_reflns_number_total 9084
_reflns_threshold_expression 'I > 2\s(I)'
_cod_data_source_file d3dt01859h2.cif
_cod_data_source_block ld131202Al1
_cod_original_sg_symbol_H-M 'P 21/c'
_cod_database_code 7713710
_shelx_shelxl_version_number 2017/1
_shelx_space_group_comment
;
The symmetry employed for this shelxl refinement is uniquely defined
by the following loop, which should always be used as a source of
symmetry information in preference to the above space-group names.
They are only intended as comments.
;

loop_
_space_group_symop_operation_xyz
'x, y, z'
'-x, y+1/2, -z+1/2'
'-x, -y, -z'
'x, -y-1/2, z-1/2'

loop_
_atom_site_label
_atom_site_type_symbol
_atom_site_fract_x
_atom_site_fract_y
_atom_site_fract_z
_atom_site_U_iso_or_equiv
_atom_site_adp_type
_atom_site_occupancy
_atom_site_site_symmetry_order
_atom_site_calc_flag
_atom_site_refinement_flags_posn
_atom_site_refinement_flags_adp
_atom_site_refinement_flags_occupancy
_atom_site_disorder_assembly
_atom_site_disorder_group
P1 P 0.20233(4) 0.08151(3) 0.22792(2) 0.01772(11) Uani 1 1 d . . . . .
Al1 Al 0.32851(5) 0.19857(3) 0.22109(3) 0.01949(13) Uani 1 1 d . . . . .
N1 N 0.30338(12) 0.09769(8) 0.18939(8) 0.0183(3) Uani 1 1 d . . . . .
O1 O 0.72520(13) 0.27603(9) 0.42962(9) 0.0374(4) Uani 1 1 d . . . . .
C5 C 0.37285(14) 0.04103(10) 0.17705(10) 0.0192(4) Uani 1 1 d . . . . .
N2 N 0.21482(13) 0.17354(9) 0.25874(8) 0.0204(3) Uani 1 1 d . . . . .
C1 C 0.06952(15) 0.08065(11) 0.14720(10) 0.0217(4) Uani 1 1 d . . . . .
C29 C 0.30890(18) 0.27898(11) 0.14639(12) 0.0310(5) Uani 1 1 d . . . . .
H29A H 0.245922 0.267617 0.103991 0.037 Uiso 1 1 d R U . . .
H29B H 0.373602 0.281957 0.131792 0.037 Uiso 1 1 d R U . . .
H29C H 0.297632 0.326397 0.167102 0.037 Uiso 1 1 d R U . . .
C17 C 0.16688(15) 0.20314(11) 0.30969(10) 0.0231(4) Uani 1 1 d . . . . .
C22 C 0.18226(17) 0.16922(12) 0.37971(11) 0.0292(4) Uani 1 1 d . . . . .
C11 C 0.44272(17) -0.00015(12) 0.31415(11) 0.0284(4) Uani 1 1 d . . . . .
H11 H 0.403196 0.046100 0.318186 0.034 Uiso 1 1 d R U . . .
C10 C 0.38464(16) 0.03533(11) 0.10584(11) 0.0247(4) Uani 1 1 d . . . . .
C30 C 0.48038(16) 0.20852(11) 0.29477(11) 0.0273(4) Uani 1 1 d . . . . .
H30A H 0.491428 0.259301 0.313177 0.041 Uiso 1 1 calc R U . . .
H30B H 0.534103 0.196714 0.271339 0.041 Uiso 1 1 calc R U . . .
H30C H 0.488391 0.174298 0.335091 0.041 Uiso 1 1 calc R U . . .
C14 C 0.32629(18) 0.08988(12) 0.04408(11) 0.0294(4) Uani 1 1 d . . . . .
H14 H 0.272356 0.118269 0.059895 0.035 Uiso 1 1 d R U . . .
C6 C 0.43564(15) -0.00867(11) 0.23348(11) 0.0229(4) Uani 1 1 d . . . . .
C4 C 0.06617(18) 0.00420(12) 0.10948(12) 0.0326(5) Uani 1 1 d . . . . .
H4A H -0.002806 -0.001211 0.070207 0.039 Uiso 1 1 d R U . . .
H4B H 0.073564 -0.035421 0.145037 0.039 Uiso 1 1 d R U . . .
H4C H 0.125763 0.001219 0.089607 0.039 Uiso 1 1 d R U . . .
C18 C 0.10454(16) 0.27115(11) 0.29249(12) 0.0283(4) Uani 1 1 d . . . . .
C3 C -0.02309(17) 0.08484(13) 0.18105(12) 0.0333(5) Uani 1 1 d . . . . .
H3A H -0.021995 0.133377 0.203581 0.040 Uiso 1 1 d R U . . .
H3B H -0.012645 0.046147 0.217831 0.040 Uiso 1 1 d R U . . .
H3C H -0.092845 0.077617 0.142911 0.040 Uiso 1 1 d R U . . .
C7 C 0.50001(17) -0.06459(11) 0.21625(12) 0.0300(5) Uani 1 1 d . . . . .
H7 H 0.537889 -0.098572 0.252795 0.036 Uiso 1 1 d R U . . .
C23 C 0.08876(18) 0.31406(12) 0.22140(13) 0.0343(5) Uani 1 1 d . . . . .
H23 H 0.121488 0.283966 0.190940 0.041 Uiso 1 1 d R U . . .
O2 O 0.74953(15) 0.14135(12) 0.31314(11) 0.0585(5) Uani 1 1 d . . . . .
C9 C 0.45277(19) -0.02008(13) 0.09246(13) 0.0348(5) Uani 1 1 d . . . . .
H9 H 0.460484 -0.023113 0.045884 0.042 Uiso 1 1 d R U . . .
C2 C 0.05702(17) 0.14374(12) 0.09102(11) 0.0300(4) Uani 1 1 d . . . . .
H2A H 0.115971 0.140649 0.070569 0.036 Uiso 1 1 d R U . . .
H2B H 0.059691 0.191739 0.114809 0.036 Uiso 1 1 d R U . . .
H2C H -0.012449 0.138489 0.052129 0.036 Uiso 1 1 d R U . . .
C26 C 0.25763(18) 0.10178(13) 0.40725(11) 0.0339(5) Uani 1 1 d . . . . .
H26 H 0.274297 0.080692 0.364743 0.041 Uiso 1 1 d R U . . .
C16 C 0.4075(2) 0.14664(13) 0.03050(14) 0.0421(6) Uani 1 1 d . . . . .
H16A H 0.445471 0.172442 0.075827 0.051 Uiso 1 1 d R U . . .
H16B H 0.368131 0.182622 -0.006163 0.051 Uiso 1 1 d R U . . .
H16C H 0.460101 0.120412 0.013427 0.051 Uiso 1 1 d R U . . .
C20 C 0.0726(2) 0.26711(16) 0.41060(14) 0.0454(6) Uani 1 1 d . . . . .
H20 H 0.040930 0.287869 0.443541 0.055 Uiso 1 1 d R U . . .
C8 C 0.50918(19) -0.07097(13) 0.14653(13) 0.0371(5) Uani 1 1 d . . . . .
H8 H 0.552434 -0.108651 0.136093 0.044 Uiso 1 1 d R U . . .
C19 C 0.05903(18) 0.30127(14) 0.34340(14) 0.0385(5) Uani 1 1 d . . . . .
H19 H 0.018465 0.345716 0.331617 0.046 Uiso 1 1 d R U . . .
C21 C 0.13382(19) 0.20187(15) 0.42796(12) 0.0405(6) Uani 1 1 d . . . . .
H21 H 0.143303 0.178834 0.473304 0.049 Uiso 1 1 d R U . . .
C13 C 0.5637(2) 0.00918(14) 0.36432(14) 0.0435(6) Uani 1 1 d . . . . .
H13A H 0.602786 -0.037376 0.366122 0.052 Uiso 1 1 d R U . . .
H13B H 0.565676 0.022714 0.413321 0.052 Uiso 1 1 d R U . . .
H13C H 0.598026 0.048234 0.344692 0.052 Uiso 1 1 d R U . . .
C12 C 0.3899(2) -0.06524(13) 0.34253(12) 0.0374(5) Uani 1 1 d . . . . .
H12A H 0.312545 -0.067114 0.314836 0.045 Uiso 1 1 d R U . . .
H12B H 0.399555 -0.057524 0.393937 0.045 Uiso 1 1 d R U . . .
H12C H 0.424005 -0.111944 0.336586 0.045 Uiso 1 1 d R U . . .
C28 C 0.3667(2) 0.12745(17) 0.46332(15) 0.0520(7) Uani 1 1 d . . . . .
H28A H 0.399427 0.165760 0.441699 0.062 Uiso 1 1 d R U . . .
H28B H 0.415937 0.085140 0.477379 0.062 Uiso 1 1 d R U . . .
H28C H 0.353407 0.147440 0.506257 0.062 Uiso 1 1 d R U . . .
C32 C 0.7626(2) 0.33165(15) 0.32641(14) 0.0464(6) Uani 1 1 d . . . . .
H32A H 0.811306 0.291129 0.324667 0.056 Uiso 1 1 d R U . . .
H32B H 0.785756 0.377069 0.308437 0.056 Uiso 1 1 d R U . . .
H32C H 0.688716 0.319359 0.296027 0.056 Uiso 1 1 d R U . . .
C24 C -0.0335(2) 0.32607(17) 0.17692(16) 0.0535(7) Uani 1 1 d . . . . .
H24A H -0.070445 0.278149 0.167975 0.064 Uiso 1 1 d R U . . .
H24B H -0.039985 0.349709 0.130535 0.064 Uiso 1 1 d R U . . .
H24C H -0.066685 0.357719 0.204496 0.064 Uiso 1 1 d R U . . .
C31 C 0.7655(2) 0.34325(14) 0.40422(14) 0.0448(6) Uani 1 1 d . . . . .
H31A H 0.840544 0.353602 0.435534 0.054 Uiso 1 1 d R U . . .
H31B H 0.719944 0.386172 0.406734 0.054 Uiso 1 1 d R U . . .
C15 C 0.2638(2) 0.04909(15) -0.02778(13) 0.0447(6) Uani 1 1 d . . . . .
H15A H 0.315363 0.024594 -0.047025 0.054 Uiso 1 1 d R U . . .
H15B H 0.221053 0.084964 -0.063285 0.054 Uiso 1 1 d R U . . .
H15C H 0.215473 0.012104 -0.018185 0.054 Uiso 1 1 d R U . . .
C25 C 0.1496(3) 0.38991(14) 0.23728(18) 0.0569(8) Uani 1 1 d . . . . .
H25A H 0.117912 0.421001 0.266189 0.068 Uiso 1 1 d R U . . .
H25B H 0.142732 0.414812 0.191429 0.068 Uiso 1 1 d R U . . .
H25C H 0.226212 0.381392 0.264179 0.068 Uiso 1 1 d R U . . .
C35 C 0.8560(2) 0.11079(17) 0.34777(18) 0.0567(8) Uani 1 1 d . . . . .
H35A H 0.911233 0.142222 0.337550 0.068 Uiso 1 1 d R U . . .
H35B H 0.860183 0.060672 0.328460 0.068 Uiso 1 1 d R U . . .
C34 C 0.6735(3) 0.2127(2) 0.52335(17) 0.0690(9) Uani 1 1 d . . . . .
H34A H 0.603192 0.201353 0.487316 0.083 Uiso 1 1 d R U . . .
H34B H 0.664942 0.218893 0.571026 0.083 Uiso 1 1 d R U . . .
H34C H 0.723961 0.172143 0.525316 0.083 Uiso 1 1 d R U . . .
C33 C 0.7176(3) 0.28395(18) 0.50172(15) 0.0582(8) Uani 1 1 d . . . . .
H33A H 0.669221 0.325728 0.502739 0.070 Uiso 1 1 d R U . . .
H33B H 0.790050 0.294498 0.536789 0.070 Uiso 1 1 d R U . . .
C27 C 0.2048(3) 0.03938(18) 0.43847(19) 0.0652(9) Uani 1 1 d . . . . .
H27A H 0.189433 0.057809 0.481284 0.078 Uiso 1 1 d R U . . .
H27B H 0.254273 -0.002801 0.452214 0.078 Uiso 1 1 d R U . . .
H27C H 0.137183 0.023759 0.401804 0.078 Uiso 1 1 d R U . . .
C36 C 0.8769(3) 0.1062(2) 0.4280(2) 0.0778(11) Uani 1 1 d . . . . .
H36A H 0.882003 0.156420 0.447761 0.093 Uiso 1 1 d R U . . .
H36B H 0.944944 0.079950 0.451201 0.093 Uiso 1 1 d R U . . .
H36C H 0.817524 0.079840 0.437451 0.093 Uiso 1 1 d R U . . .
Li1 Li 0.6666(3) 0.2018(2) 0.3572(2) 0.0378(9) Uani 1 1 d . . . . .
C37 C 0.7322(4) 0.1602(3) 0.2312(3) 0.0505(7) Uani 0.593(4) 1 d . . P A 1
H37A H 0.680917 0.201827 0.214825 0.061 Uiso 0.593(4) 1 calc R U P A 1
H37B H 0.801710 0.174116 0.224879 0.061 Uiso 0.593(4) 1 calc R U P A 1
C38 C 0.6868(4) 0.0908(3) 0.1879(3) 0.0505(7) Uani 0.593(4) 1 d . . P A 1
H38A H 0.671388 0.100715 0.136200 0.076 Uiso 0.593(4) 1 calc R U P A 1
H38B H 0.620035 0.076287 0.196649 0.076 Uiso 0.593(4) 1 calc R U P A 1
H38C H 0.739882 0.050757 0.203114 0.076 Uiso 0.593(4) 1 calc R U P A 1
C37B C 0.7063(6) 0.1558(4) 0.1868(4) 0.0505(7) Uani 0.407(4) 1 d . . P A 2
H37C H 0.678960 0.134013 0.138281 0.076 Uiso 0.407(4) 1 calc R U P A 2
H37D H 0.782204 0.170008 0.197382 0.076 Uiso 0.407(4) 1 calc R U P A 2
H37E H 0.663520 0.199665 0.188926 0.076 Uiso 0.407(4) 1 calc R U P A 2
C38B C 0.6976(6) 0.0999(4) 0.2423(4) 0.0505(7) Uani 0.407(4) 1 d . . P A 2
H38D H 0.737843 0.054018 0.240171 0.061 Uiso 0.407(4) 1 calc R U P A 2
H38E H 0.621279 0.087365 0.235400 0.061 Uiso 0.407(4) 1 calc R U P A 2

loop_
_atom_site_aniso_label
_atom_site_aniso_U_11
_atom_site_aniso_U_22
_atom_site_aniso_U_33
_atom_site_aniso_U_23
_atom_site_aniso_U_13
_atom_site_aniso_U_12
P1 0.0177(2) 0.0181(2) 0.0170(2) 0.00037(17) 0.00519(17) -0.00004(17)
Al1 0.0193(3) 0.0178(3) 0.0203(3) 0.0003(2) 0.0052(2) -0.0007(2)
N1 0.0174(7) 0.0182(7) 0.0201(7) 0.0004(6) 0.0072(6) 0.0004(6)
O1 0.0314(8) 0.0365(9) 0.0389(9) -0.0010(7) 0.0042(7) -0.0053(7)
C5 0.0141(8) 0.0190(8) 0.0240(9) -0.0010(7) 0.0055(7) -0.0013(7)
N2 0.0209(8) 0.0202(7) 0.0201(8) -0.0038(6) 0.0069(6) -0.0005(6)
C1 0.0171(9) 0.0251(9) 0.0216(9) -0.0023(7) 0.0046(7) -0.0011(7)
C29 0.0365(12) 0.0242(10) 0.0303(11) 0.0042(8) 0.0083(9) -0.0022(8)
C17 0.0187(9) 0.0269(10) 0.0226(9) -0.0081(7) 0.0051(7) -0.0017(7)
C22 0.0254(10) 0.0390(11) 0.0221(10) -0.0085(8) 0.0062(8) -0.0030(9)
C11 0.0307(11) 0.0263(10) 0.0234(10) 0.0036(8) 0.0022(8) 0.0057(8)
C10 0.0213(9) 0.0269(10) 0.0282(10) 0.0038(8) 0.0115(8) 0.0036(8)
C30 0.0220(10) 0.0266(10) 0.0312(10) -0.0018(8) 0.0058(8) -0.0029(8)
C14 0.0317(11) 0.0355(11) 0.0259(10) 0.0061(8) 0.0161(9) 0.0116(9)
C6 0.0195(9) 0.0227(9) 0.0252(9) 0.0021(7) 0.0056(7) 0.0000(7)
C4 0.0268(11) 0.0326(11) 0.0339(11) -0.0117(9) 0.0037(9) -0.0043(9)
C18 0.0222(10) 0.0276(10) 0.0333(11) -0.0117(8) 0.0069(8) -0.0013(8)
C3 0.0215(10) 0.0451(13) 0.0347(11) -0.0035(10) 0.0111(9) -0.0032(9)
C7 0.0267(10) 0.0260(10) 0.0367(11) 0.0076(8) 0.0095(9) 0.0083(8)
C23 0.0337(12) 0.0250(10) 0.0431(13) -0.0021(9) 0.0113(10) 0.0070(9)
O2 0.0358(10) 0.0854(15) 0.0492(11) -0.0168(10) 0.0072(8) 0.0193(10)
C9 0.0364(12) 0.0396(12) 0.0363(12) 0.0058(9) 0.0228(10) 0.0128(10)
C2 0.0228(10) 0.0365(11) 0.0250(10) 0.0043(8) 0.0000(8) 0.0024(8)
C26 0.0368(12) 0.0466(13) 0.0174(9) 0.0020(9) 0.0076(9) 0.0043(10)
C16 0.0565(16) 0.0350(12) 0.0431(13) 0.0100(10) 0.0274(12) 0.0062(11)
C20 0.0402(13) 0.0607(16) 0.0398(13) -0.0254(12) 0.0192(11) -0.0011(12)
C8 0.0341(12) 0.0354(12) 0.0475(13) 0.0046(10) 0.0213(10) 0.0152(9)
C19 0.0297(11) 0.0380(12) 0.0482(14) -0.0168(11) 0.0133(10) 0.0022(9)
C21 0.0377(13) 0.0600(16) 0.0249(11) -0.0113(10) 0.0116(9) -0.0035(11)
C13 0.0373(13) 0.0396(13) 0.0387(13) -0.0021(10) -0.0079(10) 0.0084(10)
C12 0.0476(14) 0.0352(12) 0.0294(11) 0.0074(9) 0.0125(10) 0.0032(10)
C28 0.0382(14) 0.0690(18) 0.0397(14) -0.0038(13) 0.0003(11) 0.0086(13)
C32 0.0361(13) 0.0446(14) 0.0507(15) 0.0124(12) 0.0038(11) -0.0064(11)
C24 0.0420(15) 0.0578(17) 0.0555(17) 0.0090(13) 0.0088(13) 0.0217(13)
C31 0.0352(13) 0.0333(12) 0.0533(15) 0.0044(11) -0.0027(11) -0.0070(10)
C15 0.0411(14) 0.0563(16) 0.0333(12) 0.0028(11) 0.0077(10) 0.0096(12)
C25 0.071(2) 0.0265(12) 0.081(2) -0.0057(13) 0.0356(17) -0.0019(12)
C35 0.0354(14) 0.0522(16) 0.076(2) -0.0061(15) 0.0091(13) 0.0105(12)
C34 0.066(2) 0.093(3) 0.0469(17) 0.0002(16) 0.0170(15) -0.0293(18)
C33 0.0614(18) 0.0658(19) 0.0414(15) -0.0076(13) 0.0084(13) -0.0094(15)
C27 0.0609(19) 0.0595(19) 0.080(2) 0.0234(16) 0.0296(17) 0.0064(15)
C36 0.0434(17) 0.096(3) 0.087(3) 0.037(2) 0.0125(17) 0.0115(17)
Li1 0.0266(18) 0.042(2) 0.043(2) -0.0033(17) 0.0078(16) 0.0006(16)
C37 0.0453(15) 0.0583(16) 0.0530(17) -0.0085(18) 0.0232(16) -0.0051(13)
C38 0.0453(15) 0.0583(16) 0.0530(17) -0.0085(18) 0.0232(16) -0.0051(13)
C37B 0.0453(15) 0.0583(16) 0.0530(17) -0.0085(18) 0.0232(16) -0.0051(13)
C38B 0.0453(15) 0.0583(16) 0.0530(17) -0.0085(18) 0.0232(16) -0.0051(13)

loop_
_atom_type_symbol
_atom_type_description
_atom_type_scat_dispersion_real
_atom_type_scat_dispersion_imag
_atom_type_scat_source
C C 0.0033 0.0016 'International Tables Vol C Tables 4.2.6.8 and 6.1.1.4'
H H 0.0000 0.0000 'International Tables Vol C Tables 4.2.6.8 and 6.1.1.4'
O O 0.0106 0.0060 'International Tables Vol C Tables 4.2.6.8 and 6.1.1.4'
N N 0.0061 0.0033 'International Tables Vol C Tables 4.2.6.8 and 6.1.1.4'
P P 0.1023 0.0942 'International Tables Vol C Tables 4.2.6.8 and 6.1.1.4'
Li Li -0.0003 0.0001 'International Tables Vol C Tables 4.2.6.8 and 6.1.1.4'
Al Al 0.0645 0.0514 'International Tables Vol C Tables 4.2.6.8 and 6.1.1.4'

loop_
_exptl_crystal_face_index_h
_exptl_crystal_face_index_k
_exptl_crystal_face_index_l
_exptl_crystal_face_perp_dist
-1 0 1 0.147
1 0 -1 0.076
0 1 0 0.132
0 -1 0 0.217
0 0 -1 0.126
0 0 1 0.150
0 -1 -1 0.158
0 -1 1 0.201
-1 0 0 0.170
1 0 0 0.115

loop_
_geom_angle_atom_site_label_1
_geom_angle_atom_site_label_2
_geom_angle_atom_site_label_3
_geom_angle
_geom_angle_site_symmetry_1
_geom_angle_site_symmetry_3
_geom_angle_publ_flag
N1 P1 N2 89.44(7) . . ?
N1 P1 C1 104.86(8) . . ?
N2 P1 C1 104.20(8) . . ?
N1 P1 Al1 44.76(5) . . ?
N2 P1 Al1 44.69(5) . . ?
C1 P1 Al1 111.49(6) . . ?
N2 Al1 N1 80.03(7) . . ?
N2 Al1 C29 121.13(9) . . ?
N1 Al1 C29 118.98(8) . . ?
N2 Al1 C30 116.66(8) . . ?
N1 Al1 C30 109.56(8) . . ?
C29 Al1 C30 108.04(9) . . ?
N2 Al1 P1 40.20(5) . . ?
N1 Al1 P1 39.84(5) . . ?
C29 Al1 P1 131.52(7) . . ?
C30 Al1 P1 120.06(6) . . ?
C5 N1 P1 124.10(12) . . ?
C5 N1 Al1 132.73(12) . . ?
P1 N1 Al1 95.41(7) . . ?
C33 O1 C31 113.0(2) . . ?
C33 O1 Li1 130.3(2) . . ?
C31 O1 Li1 115.47(19) . . ?
N1 C5 C6 123.03(16) . . ?
N1 C5 C10 118.77(16) . . ?
C6 C5 C10 118.15(16) . . ?
C17 N2 P1 125.07(13) . . ?
C17 N2 Al1 138.13(13) . . ?
P1 N2 Al1 95.11(7) . . ?
C2 C1 C4 109.72(17) . . ?
C2 C1 C3 110.28(17) . . ?
C4 C1 C3 109.70(17) . . ?
C2 C1 P1 115.46(13) . . ?
C4 C1 P1 105.75(13) . . ?
C3 C1 P1 105.71(13) . . ?
Al1 C29 H29A 109.4 . . ?
Al1 C29 H29B 109.5 . . ?
H29A C29 H29B 109.5 . . ?
Al1 C29 H29C 109.5 . . ?
H29A C29 H29C 109.5 . . ?
H29B C29 H29C 109.5 . . ?
N2 C17 C22 122.39(18) . . ?
N2 C17 C18 119.54(18) . . ?
C22 C17 C18 118.02(18) . . ?
C21 C22 C17 119.6(2) . . ?
C21 C22 C26 117.9(2) . . ?
C17 C22 C26 122.39(18) . . ?
C6 C11 C12 113.56(17) . . ?
C6 C11 C13 110.78(18) . . ?
C12 C11 C13 109.45(18) . . ?
C6 C11 H11 107.6 . . ?
C12 C11 H11 107.7 . . ?
C13 C11 H11 107.6 . . ?
C9 C10 C5 119.74(18) . . ?
C9 C10 C14 118.96(18) . . ?
C5 C10 C14 121.29(17) . . ?
Al1 C30 Li1 165.24(15) . . ?
Al1 C30 H30A 109.5 . . ?
Li1 C30 H30A 81.6 . . ?
Al1 C30 H30B 109.5 . . ?
Li1 C30 H30B 56.5 . . ?
H30A C30 H30B 109.5 . . ?
Al1 C30 H30C 109.5 . . ?
Li1 C30 H30C 74.3 . . ?
H30A C30 H30C 109.5 . . ?
H30B C30 H30C 109.5 . . ?
C10 C14 C15 112.22(18) . . ?
C10 C14 C16 111.15(18) . . ?
C15 C14 C16 110.13(18) . . ?
C10 C14 H14 107.7 . . ?
C15 C14 H14 107.8 . . ?
C16 C14 H14 107.7 . . ?
C7 C6 C5 119.48(18) . . ?
C7 C6 C11 117.77(17) . . ?
C5 C6 C11 122.61(17) . . ?
C1 C4 H4A 109.5 . . ?
C1 C4 H4B 109.4 . . ?
H4A C4 H4B 109.5 . . ?
C1 C4 H4C 109.4 . . ?
H4A C4 H4C 109.5 . . ?
H4B C4 H4C 109.5 . . ?
C19 C18 C17 119.6(2) . . ?
C19 C18 C23 118.2(2) . . ?
C17 C18 C23 122.20(18) . . ?
C1 C3 H3A 109.5 . . ?
C1 C3 H3B 109.5 . . ?
H3A C3 H3B 109.4 . . ?
C1 C3 H3C 109.3 . . ?
H3A C3 H3C 109.5 . . ?
H3B C3 H3C 109.5 . . ?
C8 C7 C6 122.00(19) . . ?
C8 C7 H7 119.0 . . ?
C6 C7 H7 119.0 . . ?
C18 C23 C25 110.7(2) . . ?
C18 C23 C24 112.3(2) . . ?
C25 C23 C24 110.5(2) . . ?
C18 C23 H23 107.7 . . ?
C25 C23 H23 107.8 . . ?
C24 C23 H23 107.7 . . ?
C35 O2 C38B 108.1(3) . . ?
C35 O2 C37 110.7(3) . . ?
C35 O2 Li1 127.2(2) . . ?
C38B O2 Li1 122.3(3) . . ?
C37 O2 Li1 114.5(3) . . ?
C8 C9 C10 121.9(2) . . ?
C8 C9 H9 119.0 . . ?
C10 C9 H9 119.1 . . ?
C1 C2 H2A 109.3 . . ?
C1 C2 H2B 109.7 . . ?
H2A C2 H2B 109.5 . . ?
C1 C2 H2C 109.4 . . ?
H2A C2 H2C 109.5 . . ?
H2B C2 H2C 109.5 . . ?
C27 C26 C22 113.2(2) . . ?
C27 C26 C28 111.4(2) . . ?
C22 C26 C28 110.0(2) . . ?
C27 C26 H26 107.2 . . ?
C22 C26 H26 107.4 . . ?
C28 C26 H26 107.3 . . ?
C14 C16 H16A 109.4 . . ?
C14 C16 H16B 109.6 . . ?
H16A C16 H16B 109.5 . . ?
C14 C16 H16C 109.4 . . ?
H16A C16 H16C 109.5 . . ?
H16B C16 H16C 109.5 . . ?
C21 C20 C19 118.8(2) . . ?
C21 C20 H20 120.7 . . ?
C19 C20 H20 120.5 . . ?
C7 C8 C9 118.63(19) . . ?
C7 C8 H8 120.7 . . ?
C9 C8 H8 120.6 . . ?
C20 C19 C18 121.9(2) . . ?
C20 C19 H19 119.2 . . ?
C18 C19 H19 118.9 . . ?
C20 C21 C22 122.1(2) . . ?
C20 C21 H21 118.9 . . ?
C22 C21 H21 119.0 . . ?
C11 C13 H13A 109.7 . . ?
C11 C13 H13B 109.5 . . ?
H13A C13 H13B 109.5 . . ?
C11 C13 H13C 109.3 . . ?
H13A C13 H13C 109.5 . . ?
H13B C13 H13C 109.5 . . ?
C11 C12 H12A 109.2 . . ?
C11 C12 H12B 109.5 . . ?
H12A C12 H12B 109.5 . . ?
C11 C12 H12C 109.7 . . ?
H12A C12 H12C 109.5 . . ?
H12B C12 H12C 109.5 . . ?
C26 C28 H28A 109.7 . . ?
C26 C28 H28B 109.3 . . ?
H28A C28 H28B 109.5 . . ?
C26 C28 H28C 109.4 . . ?
H28A C28 H28C 109.5 . . ?
H28B C28 H28C 109.5 . . ?
C31 C32 Li1 76.67(16) . . ?
C31 C32 H32A 109.5 . . ?
Li1 C32 H32A 74.0 . . ?
C31 C32 H32B 109.4 . . ?
Li1 C32 H32B 170.7 . . ?
H32A C32 H32B 109.5 . . ?
C31 C32 H32C 109.5 . . ?
Li1 C32 H32C 61.3 . . ?
H32A C32 H32C 109.5 . . ?
H32B C32 H32C 109.5 . . ?
C23 C24 H24A 109.3 . . ?
C23 C24 H24B 109.7 . . ?
H24A C24 H24B 109.5 . . ?
C23 C24 H24C 109.4 . . ?
H24A C24 H24C 109.5 . . ?
H24B C24 H24C 109.5 . . ?
O1 C31 C32 109.1(2) . . ?
O1 C31 H31A 109.9 . . ?
C32 C31 H31A 109.8 . . ?
O1 C31 H31B 110.0 . . ?
C32 C31 H31B 109.8 . . ?
H31A C31 H31B 108.2 . . ?
C14 C15 H15A 109.6 . . ?
C14 C15 H15B 109.5 . . ?
H15A C15 H15B 109.5 . . ?
C14 C15 H15C 109.4 . . ?
H15A C15 H15C 109.5 . . ?
H15B C15 H15C 109.5 . . ?
C23 C25 H25A 109.5 . . ?
C23 C25 H25B 109.5 . . ?
H25A C25 H25B 109.5 . . ?
C23 C25 H25C 109.5 . . ?
H25A C25 H25C 109.5 . . ?
H25B C25 H25C 109.5 . . ?
O2 C35 C36 109.1(2) . . ?
O2 C35 H35A 110.0 . . ?
C36 C35 H35A 110.3 . . ?
O2 C35 H35B 109.7 . . ?
C36 C35 H35B 109.5 . . ?
H35A C35 H35B 108.3 . . ?
C33 C34 H34A 109.2 . . ?
C33 C34 H34B 109.7 . . ?
H34A C34 H34B 109.5 . . ?
C33 C34 H34C 109.4 . . ?
H34A C34 H34C 109.5 . . ?
H34B C34 H34C 109.5 . . ?
O1 C33 C34 109.7(2) . . ?
O1 C33 H33A 110.0 . . ?
C34 C33 H33A 109.7 . . ?
O1 C33 H33B 109.6 . . ?
C34 C33 H33B 109.6 . . ?
H33A C33 H33B 108.2 . . ?
C26 C27 H27A 109.3 . . ?
C26 C27 H27B 109.5 . . ?
H27A C27 H27B 109.5 . . ?
C26 C27 H27C 109.6 . . ?
H27A C27 H27C 109.5 . . ?
H27B C27 H27C 109.5 . . ?
C35 C36 H36A 109.0 . . ?
C35 C36 H36B 109.6 . . ?
H36A C36 H36B 109.5 . . ?
C35 C36 H36C 109.8 . . ?
H36A C36 H36C 109.5 . . ?
H36B C36 H36C 109.5 . . ?
O1 Li1 O2 125.3(2) . . ?
O1 Li1 C30 116.3(2) . . ?
O2 Li1 C30 116.0(2) . . ?
O1 Li1 C32 58.36(13) . . ?
O2 Li1 C32 91.25(18) . . ?
C30 Li1 C32 107.79(17) . . ?
C38 C37 O2 106.6(4) . . ?
C38 C37 H37A 110.4 . . ?
O2 C37 H37A 110.4 . . ?
C38 C37 H37B 110.4 . . ?
O2 C37 H37B 110.4 . . ?
H37A C37 H37B 108.6 . . ?
C37 C38 H38A 109.5 . . ?
C37 C38 H38B 109.5 . . ?
H38A C38 H38B 109.5 . . ?
C37 C38 H38C 109.5 . . ?
H38A C38 H38C 109.5 . . ?
H38B C38 H38C 109.5 . . ?
C38B C37B H37C 109.5 . . ?
C38B C37B H37D 109.5 . . ?
H37C C37B H37D 109.5 . . ?
C38B C37B H37E 109.5 . . ?
H37C C37B H37E 109.5 . . ?
H37D C37B H37E 109.5 . . ?
C37B C38B O2 101.8(5) . . ?
C37B C38B H38D 111.4 . . ?
O2 C38B H38D 111.4 . . ?
C37B C38B H38E 111.4 . . ?
O2 C38B H38E 111.4 . . ?
H38D C38B H38E 109.3 . . ?

loop_
_geom_bond_atom_site_label_1
_geom_bond_atom_site_label_2
_geom_bond_distance
_geom_bond_site_symmetry_2
_geom_bond_publ_flag
P1 N1 1.7120(15) . ?
P1 N2 1.7240(16) . ?
P1 C1 1.8875(19) . ?
P1 Al1 2.6605(8) . ?
Al1 N2 1.8787(16) . ?
Al1 N1 1.8816(16) . ?
Al1 C29 1.975(2) . ?
Al1 C30 2.003(2) . ?
N1 C5 1.413(2) . ?
O1 C33 1.421(3) . ?
O1 C31 1.445(3) . ?
O1 Li1 1.880(4) . ?
C5 C6 1.421(3) . ?
C5 C10 1.423(3) . ?
N2 C17 1.413(2) . ?
C1 C2 1.523(3) . ?
C1 C4 1.529(3) . ?
C1 C3 1.529(3) . ?
C29 H29A 0.9600 . ?
C29 H29B 0.9597 . ?
C29 H29C 0.9601 . ?
C17 C22 1.422(3) . ?
C17 C18 1.424(3) . ?
C22 C21 1.396(3) . ?
C22 C26 1.519(3) . ?
C11 C6 1.524(3) . ?
C11 C12 1.525(3) . ?
C11 C13 1.543(3) . ?
C11 H11 0.9800 . ?
C10 C9 1.393(3) . ?
C10 C14 1.521(3) . ?
C30 Li1 2.296(4) . ?
C30 H30A 0.9600 . ?
C30 H30B 0.9600 . ?
C30 H30C 0.9600 . ?
C14 C15 1.528(3) . ?
C14 C16 1.530(3) . ?
C14 H14 0.9799 . ?
C6 C7 1.397(3) . ?
C4 H4A 0.9595 . ?
C4 H4B 0.9605 . ?
C4 H4C 0.9600 . ?
C18 C19 1.395(3) . ?
C18 C23 1.513(3) . ?
C3 H3A 0.9603 . ?
C3 H3B 0.9600 . ?
C3 H3C 0.9599 . ?
C7 C8 1.381(3) . ?
C7 H7 0.9301 . ?
C23 C25 1.534(3) . ?
C23 C24 1.534(3) . ?
C23 H23 0.9800 . ?
O2 C35 1.416(3) . ?
O2 C38B 1.494(7) . ?
O2 C37 1.546(6) . ?
O2 Li1 1.891(4) . ?
C9 C8 1.384(3) . ?
C9 H9 0.9298 . ?
C2 H2A 0.9599 . ?
C2 H2B 0.9601 . ?
C2 H2C 0.9600 . ?
C26 C27 1.518(4) . ?
C26 C28 1.527(3) . ?
C26 H26 0.9802 . ?
C16 H16A 0.9600 . ?
C16 H16B 0.9600 . ?
C16 H16C 0.9601 . ?
C20 C21 1.376(4) . ?
C20 C19 1.380(4) . ?
C20 H20 0.9300 . ?
C8 H8 0.9306 . ?
C19 H19 0.9300 . ?
C21 H21 0.9300 . ?
C13 H13A 0.9600 . ?
C13 H13B 0.9600 . ?
C13 H13C 0.9600 . ?
C12 H12A 0.9600 . ?
C12 H12B 0.9601 . ?
C12 H12C 0.9601 . ?
C28 H28A 0.9600 . ?
C28 H28B 0.9600 . ?
C28 H28C 0.9600 . ?
C32 C31 1.491(4) . ?
C32 Li1 2.763(5) . ?
C32 H32A 0.9599 . ?
C32 H32B 0.9601 . ?
C32 H32C 0.9598 . ?
C24 H24A 0.9601 . ?
C24 H24B 0.9600 . ?
C24 H24C 0.9597 . ?
C31 H31A 0.9700 . ?
C31 H31B 0.9699 . ?
C15 H15A 0.9599 . ?
C15 H15B 0.9600 . ?
C15 H15C 0.9600 . ?
C25 H25A 0.9603 . ?
C25 H25B 0.9598 . ?
C25 H25C 0.9599 . ?
C35 C36 1.472(5) . ?
C35 H35A 0.9699 . ?
C35 H35B 0.9702 . ?
C34 C33 1.496(4) . ?
C34 H34A 0.9600 . ?
C34 H34B 0.9601 . ?
C34 H34C 0.9599 . ?
C33 H33A 0.9699 . ?
C33 H33B 0.9700 . ?
C27 H27A 0.9600 . ?
C27 H27B 0.9601 . ?
C27 H27C 0.9600 . ?
C36 H36A 0.9601 . ?
C36 H36B 0.9600 . ?
C36 H36C 0.9600 . ?
C37 C38 1.489(7) . ?
C37 H37A 0.9700 . ?
C37 H37B 0.9700 . ?
C38 H38A 0.9600 . ?
C38 H38B 0.9600 . ?
C38 H38C 0.9600 . ?
C37B C38B 1.483(11) . ?
C37B H37C 0.9600 . ?
C37B H37D 0.9600 . ?
C37B H37E 0.9600 . ?
C38B H38D 0.9700 . ?
C38B H38E 0.9700 . ?
